data_4318851
loop_
_publ_author_name
'Shiho Hatemata'
'Hiroyasu Sugiyama'
'Saori Sasaki'
'Kazuko Matsumoto'

_publ_section_title
;
 Elimination of HX (X = Cl, Br) from Haloalkenes on the Ru2Q2 (Q = S, Se)
 Core Complex
;
_journal_name_full 'Inorganic Chemistry'
_journal_page_first 6006
_journal_page_last 6012
_journal_paper_doi 10.1021/ic020499t
_journal_volume 41
_journal_year 2002
_chemical_formula_sum 'C32 H60 F12 N6 O24 P4 Ru2 S6'
_chemical_formula_weight 1659.24
_chemical_name_systematic
;
  ?
;
_space_group_IT_number 7
_symmetry_cell_setting monoclinic
_symmetry_space_group_name_Hall 'P -2yac'
_symmetry_space_group_name_H-M 'P 1 n 1'
_atom_sites_solution_hydrogens geom
_atom_sites_solution_primary direct
_atom_sites_solution_secondary difmap
_audit_creation_method SHELXL-97
_cell_angle_alpha 90.00
_cell_angle_beta 95.616(2)
_cell_angle_gamma 90.00
_cell_formula_units_Z 2
_cell_length_a 12.3850(17)
_cell_length_b 13.7700(19)
_cell_length_c 18.190(2)
_cell_measurement_temperature 123(2)
_cell_volume 3087.3(7)
_computing_structure_refinement 'SHELXL-97 (Sheldrick, 1997)'
_computing_structure_solution 'SHELXS-97 (Sheldrick, 1990)'
_diffrn_ambient_temperature 123(2)
_diffrn_measured_fraction_theta_full 0.959
_diffrn_measured_fraction_theta_max 0.959
_diffrn_measurement_device_type 'CCD area detector'
_diffrn_measurement_method 'CCD area detector'
_diffrn_radiation_monochromator graphite
_diffrn_radiation_source 'fine-focus sealed tube'
_diffrn_radiation_type MoK\a
_diffrn_radiation_wavelength 0.71073
_diffrn_reflns_av_R_equivalents 0.0376
_diffrn_reflns_av_sigmaI/netI 0.0367
_diffrn_reflns_limit_h_max 14
_diffrn_reflns_limit_h_min -16
_diffrn_reflns_limit_k_max 12
_diffrn_reflns_limit_k_min -17
_diffrn_reflns_limit_l_max 23
_diffrn_reflns_limit_l_min -18
_diffrn_reflns_number 18605
_diffrn_reflns_theta_full 27.55
_diffrn_reflns_theta_max 27.55
_diffrn_reflns_theta_min 1.48
_exptl_absorpt_coefficient_mu 0.909
_exptl_crystal_colour yellow
_exptl_crystal_density_diffrn 1.785
_exptl_crystal_density_method 'not measured'
_exptl_crystal_description block
_exptl_crystal_F_000 1676
_exptl_crystal_size_max 0.50
_exptl_crystal_size_mid 0.20
_exptl_crystal_size_min 0.15
_refine_diff_density_max 1.180
_refine_diff_density_min -0.390
_refine_diff_density_rms 0.101
_refine_ls_abs_structure_details 'Flack H D (1983), Acta Cryst. A39, 876-881'
_refine_ls_abs_structure_Flack 0.381(19)
_refine_ls_extinction_method none
_refine_ls_goodness_of_fit_ref 1.029
_refine_ls_hydrogen_treatment mixed
_refine_ls_matrix_type full
_refine_ls_number_parameters 793
_refine_ls_number_reflns 10858
_refine_ls_number_restraints 2
_refine_ls_restrained_S_all 1.029
_refine_ls_R_factor_all 0.0371
_refine_ls_R_factor_gt 0.0354
_refine_ls_shift/su_max 0.059
_refine_ls_shift/su_mean 0.001
_refine_ls_structure_factor_coef Fsqd
_refine_ls_weighting_details 'calc w=1/[\s^2^(Fo^2^)+(0.0663P)^2^+0.0000P] where P=(Fo^2^+2Fc^2^)/3'
_refine_ls_weighting_scheme calc
_refine_ls_wR_factor_gt 0.0904
_refine_ls_wR_factor_ref 0.0917
_reflns_number_gt 10376
_reflns_number_total 10858
_reflns_threshold_expression >2sigma(I)
_cod_data_source_file ic020499t_5.cif
_cod_data_source_block sugp
_cod_original_cell_volume 3087.2(7)
_cod_database_code 4318851

loop_
_symmetry_equiv_pos_as_xyz
'x, y, z'
'x+1/2, -y, z+1/2'

loop_
_atom_site_label
_atom_site_type_symbol
_atom_site_fract_x
_atom_site_fract_y
_atom_site_fract_z
_atom_site_U_iso_or_equiv
_atom_site_adp_type
_atom_site_occupancy
_atom_site_symmetry_multiplicity
_atom_site_calc_flag
_atom_site_refinement_flags
_atom_site_disorder_assembly
_atom_site_disorder_group
Ru1 Ru 0.45756(2) 0.77655(2) 0.201769(16) 0.01584(8) Uani 1 1 d . . .
Ru2 Ru 0.63921(2) 0.73566(2) 0.504458(16) 0.01571(8) Uani 1 1 d . . .
S1 S 0.52382(8) 0.82464(7) 0.32147(5) 0.0191(2) Uani 1 1 d . . .
S2 S 0.53709(8) 0.70261(7) 0.39243(5) 0.01835(19) Uani 1 1 d . . .
P1 P 0.45171(9) 0.93662(7) 0.17531(6) 0.0206(2) Uani 1 1 d . . .
P2 P 0.62782(9) 0.75748(8) 0.17110(6) 0.0201(2) Uani 1 1 d . . .
P3 P 0.58380(9) 0.58927(7) 0.54053(6) 0.0194(2) Uani 1 1 d . . .
P4 P 0.78618(8) 0.67248(7) 0.45905(6) 0.0186(2) Uani 1 1 d . . .
N1 N 0.3980(3) 0.7379(3) 0.0967(2) 0.0187(8) Uani 1 1 d . . .
N2 N 0.4485(3) 0.6277(2) 0.22763(18) 0.0186(7) Uani 1 1 d . . .
N3 N 0.2943(3) 0.7778(2) 0.2269(2) 0.0215(7) Uani 1 1 d . . .
N4 N 0.7229(3) 0.7593(3) 0.6067(2) 0.0206(8) Uani 1 1 d . . .
N5 N 0.6879(3) 0.8746(2) 0.46979(17) 0.0184(7) Uani 1 1 d . . .
N6 N 0.5115(3) 0.8130(2) 0.54978(19) 0.0204(7) Uani 1 1 d . . .
O1 O 0.5254(3) 1.0072(2) 0.22772(17) 0.0303(7) Uani 1 1 d . . .
O2 O 0.4750(3) 0.9603(2) 0.09341(16) 0.0250(6) Uani 1 1 d . . .
O3 O 0.3411(3) 0.9894(2) 0.18799(16) 0.0267(7) Uani 1 1 d . . .
O4 O 0.6391(3) 0.6508(2) 0.1402(2) 0.0317(7) Uani 1 1 d . . .
O5 O 0.7124(3) 0.7716(2) 0.24014(18) 0.0286(7) Uani 1 1 d . . .
O6 O 0.6782(2) 0.8263(2) 0.11343(16) 0.0256(6) Uani 1 1 d . . .
O7 O 0.6657(3) 0.5402(2) 0.60128(17) 0.0256(6) Uani 1 1 d . . .
O8 O 0.4687(2) 0.5807(2) 0.57071(18) 0.0280(7) Uani 1 1 d . . .
O9 O 0.5673(3) 0.5158(2) 0.47362(18) 0.0318(8) Uani 1 1 d . . .
O10 O 0.7739(3) 0.6510(2) 0.37352(16) 0.0258(6) Uani 1 1 d . . .
O11 O 0.8783(3) 0.7511(2) 0.46885(19) 0.0266(7) Uani 1 1 d . . .
O12 O 0.8398(2) 0.5740(2) 0.48967(16) 0.0247(6) Uani 1 1 d . . .
C1 C 0.4144(4) 0.8778(4) 0.3668(3) 0.0333(11) Uani 1 1 d . . .
H1A H 0.4443 0.9237 0.4038 0.040 Uiso 1 1 calc R . .
H1B H 0.3668 0.9132 0.3307 0.040 Uiso 1 1 calc R . .
C2 C 0.3515(4) 0.8055(4) 0.4021(2) 0.0304(10) Uani 1 1 d . . .
C3 C 0.3951(4) 0.7063(3) 0.4074(3) 0.0278(9) Uani 1 1 d . . .
H3A H 0.3544 0.6657 0.3710 0.033 Uiso 1 1 calc R . .
H3B H 0.3859 0.6802 0.4559 0.033 Uiso 1 1 calc R . .
C4 C 0.2526(5) 0.8276(6) 0.4301(3) 0.0589(18) Uani 1 1 d . . .
H4A H 0.2252 0.8904 0.4264 0.071 Uiso 1 1 calc R . .
H4B H 0.2146 0.7793 0.4524 0.071 Uiso 1 1 calc R . .
C5 C 0.6420(5) 1.0099(4) 0.2267(3) 0.0426(13) Uani 1 1 d . . .
H5A H 0.6747 0.9620 0.2601 0.064 Uiso 1 1 calc R . .
H5B H 0.6685 1.0732 0.2415 0.064 Uiso 1 1 calc R . .
H5C H 0.6602 0.9964 0.1776 0.064 Uiso 1 1 calc R . .
C6 C 0.4800(5) 1.0606(3) 0.0680(3) 0.0338(11) Uani 1 1 d . . .
H6A H 0.4079 1.0865 0.0597 0.051 Uiso 1 1 calc R . .
H6B H 0.5140 1.0625 0.0228 0.051 Uiso 1 1 calc R . .
H6C H 0.5216 1.0987 0.1048 0.051 Uiso 1 1 calc R . .
C7 C 0.2425(4) 0.9695(4) 0.1393(3) 0.0307(10) Uani 1 1 d . . .
H7A H 0.2331 1.0188 0.1019 0.046 Uiso 1 1 calc R . .
H7B H 0.1811 0.9695 0.1676 0.046 Uiso 1 1 calc R . .
H7C H 0.2487 0.9072 0.1164 0.046 Uiso 1 1 calc R . .
C8 C 0.7409(4) 0.6100(4) 0.1223(3) 0.0391(12) Uani 1 1 d . . .
H8A H 0.7773 0.6558 0.0935 0.059 Uiso 1 1 calc R . .
H8B H 0.7273 0.5512 0.0945 0.059 Uiso 1 1 calc R . .
H8C H 0.7858 0.5958 0.1671 0.059 Uiso 1 1 calc R . .
C9 C 0.8289(4) 0.7855(4) 0.2393(3) 0.0373(12) Uani 1 1 d . . .
H9A H 0.8445 0.8039 0.1906 0.056 Uiso 1 1 calc R . .
H9B H 0.8659 0.7261 0.2532 0.056 Uiso 1 1 calc R . .
H9C H 0.8530 0.8357 0.2737 0.056 Uiso 1 1 calc R . .
C10 C 0.6470(4) 0.8192(4) 0.0345(3) 0.0347(11) Uani 1 1 d . . .
H10A H 0.5737 0.7960 0.0262 0.052 Uiso 1 1 calc R . .
H10B H 0.6946 0.7748 0.0129 0.052 Uiso 1 1 calc R . .
H10C H 0.6521 0.8820 0.0123 0.052 Uiso 1 1 calc R . .
C11 C 0.6478(4) 0.4430(3) 0.6286(3) 0.0320(10) Uani 1 1 d . . .
H11A H 0.5777 0.4398 0.6467 0.048 Uiso 1 1 calc R . .
H11B H 0.7027 0.4279 0.6678 0.048 Uiso 1 1 calc R . .
H11C H 0.6511 0.3970 0.5892 0.048 Uiso 1 1 calc R . .
C12 C 0.4490(4) 0.6214(4) 0.6427(3) 0.0366(11) Uani 1 1 d . . .
H12A H 0.5108 0.6588 0.6619 0.055 Uiso 1 1 calc R . .
H12B H 0.4372 0.5695 0.6763 0.055 Uiso 1 1 calc R . .
H12C H 0.3860 0.6624 0.6370 0.055 Uiso 1 1 calc R . .
C13 C 0.4887(5) 0.4395(4) 0.4644(3) 0.0430(13) Uani 1 1 d . . .
H13A H 0.4751 0.4146 0.5119 0.064 Uiso 1 1 calc R . .
H13B H 0.5157 0.3883 0.4355 0.064 Uiso 1 1 calc R . .
H13C H 0.4224 0.4644 0.4396 0.064 Uiso 1 1 calc R . .
C14 C 0.7532(4) 0.5564(3) 0.3410(2) 0.0291(10) Uani 1 1 d . . .
H14A H 0.8209 0.5245 0.3356 0.044 Uiso 1 1 calc R . .
H14B H 0.7132 0.5635 0.2934 0.044 Uiso 1 1 calc R . .
H14C H 0.7118 0.5183 0.3724 0.044 Uiso 1 1 calc R . .
C15 C 0.9832(4) 0.7384(4) 0.4413(3) 0.0355(12) Uani 1 1 d . . .
H15A H 1.0363 0.7229 0.4816 0.053 Uiso 1 1 calc R . .
H15B H 1.0037 0.7973 0.4181 0.053 Uiso 1 1 calc R . .
H15C H 0.9793 0.6864 0.4059 0.053 Uiso 1 1 calc R . .
C16 C 0.9038(4) 0.5692(4) 0.5597(3) 0.0343(11) Uani 1 1 d . . .
H16A H 0.9785 0.5587 0.5519 0.051 Uiso 1 1 calc R . .
H16B H 0.8787 0.5165 0.5881 0.051 Uiso 1 1 calc R . .
H16C H 0.8971 0.6291 0.5859 0.051 Uiso 1 1 calc R . .
C17 C 0.3611(4) 0.7095(3) 0.0406(3) 0.0241(9) Uani 1 1 d . . .
C18 C 0.3142(4) 0.6736(4) -0.0309(2) 0.0303(10) Uani 1 1 d . . .
H18A H 0.3148 0.6039 -0.0306 0.046 Uiso 1 1 calc R . .
H18B H 0.3561 0.6969 -0.0689 0.046 Uiso 1 1 calc R . .
H18C H 0.2409 0.6963 -0.0401 0.046 Uiso 1 1 calc R . .
C19 C 0.4318(4) 0.5478(3) 0.2392(2) 0.0226(8) Uani 1 1 d . . .
C20 C 0.4082(5) 0.4469(3) 0.2553(3) 0.0360(11) Uani 1 1 d . . .
H20A H 0.4284 0.4340 0.3067 0.054 Uiso 1 1 calc R . .
H20B H 0.4486 0.4052 0.2258 0.054 Uiso 1 1 calc R . .
H20C H 0.3320 0.4350 0.2440 0.054 Uiso 1 1 calc R . .
C21 C 0.2044(4) 0.7726(3) 0.2340(3) 0.0233(9) Uani 1 1 d . . .
C22 C 0.0894(4) 0.7670(4) 0.2416(3) 0.0321(11) Uani 1 1 d . . .
H22A H 0.0683 0.8212 0.2702 0.048 Uiso 1 1 calc R . .
H22B H 0.0739 0.7076 0.2662 0.048 Uiso 1 1 calc R . .
H22C H 0.0497 0.7684 0.1936 0.048 Uiso 1 1 calc R . .
C23 C 0.7575(4) 0.7748(3) 0.6645(2) 0.0195(9) Uani 1 1 d . . .
C24 C 0.8014(4) 0.7938(3) 0.7409(2) 0.0278(10) Uani 1 1 d . . .
H24A H 0.7767 0.8560 0.7562 0.042 Uiso 1 1 calc R . .
H24B H 0.8793 0.7935 0.7441 0.042 Uiso 1 1 calc R . .
H24C H 0.7772 0.7442 0.7726 0.042 Uiso 1 1 calc R . .
C25 C 0.7184(4) 0.9471(3) 0.4526(2) 0.0224(9) Uani 1 1 d . . .
C26 C 0.7608(4) 1.0406(3) 0.4308(3) 0.0337(11) Uani 1 1 d . . .
H26A H 0.8037 1.0689 0.4722 0.051 Uiso 1 1 calc R . .
H26B H 0.7015 1.0830 0.4151 0.051 Uiso 1 1 calc R . .
H26C H 0.8051 1.0312 0.3909 0.051 Uiso 1 1 calc R . .
C27 C 0.4551(4) 0.8640(3) 0.5765(3) 0.0261(9) Uani 1 1 d . . .
C28 C 0.3813(4) 0.9282(4) 0.6102(3) 0.0377(12) Uani 1 1 d . . .
H28A H 0.3625 0.9819 0.5778 0.057 Uiso 1 1 calc R . .
H28B H 0.4157 0.9520 0.6563 0.057 Uiso 1 1 calc R . .
H28C H 0.3167 0.8932 0.6189 0.057 Uiso 1 1 calc R . .
C29 C 0.5347(5) 0.8442(4) 0.8308(3) 0.0420(12) Uani 1 1 d . . .
F1 F 0.4557(4) 0.8103(3) 0.8665(3) 0.0840(15) Uani 1 1 d . . .
F2 F 0.6265(3) 0.8099(3) 0.86442(19) 0.0505(8) Uani 1 1 d . . .
F3 F 0.5273(4) 0.8085(3) 0.7622(3) 0.0872(17) Uani 1 1 d . . .
S3 S 0.53351(15) 0.97532(10) 0.82925(8) 0.0473(4) Uani 1 1 d . . .
O13 O 0.6273(6) 0.9994(4) 0.7930(3) 0.092(2) Uani 1 1 d . . .
O14 O 0.5426(5) 1.0003(3) 0.9059(2) 0.0618(12) Uani 1 1 d . . .
O15 O 0.4295(6) 0.9971(4) 0.7912(3) 0.094(2) Uani 1 1 d . . .
C30 C 0.9355(5) 0.8404(4) 0.9314(3) 0.0408(12) Uani 1 1 d . . .
F4 F 0.8532(3) 0.9022(3) 0.9303(2) 0.0574(10) Uani 1 1 d . . .
F5 F 0.9951(4) 0.8672(4) 0.8790(2) 0.0787(14) Uani 1 1 d . . .
F6 F 0.8930(4) 0.7545(3) 0.9147(3) 0.0728(15) Uani 1 1 d . . .
S4 S 1.01502(9) 0.83997(9) 1.02149(7) 0.0302(2) Uani 1 1 d . . .
O16 O 0.9399(4) 0.8036(5) 1.0700(3) 0.0666(14) Uani 1 1 d . . .
O17 O 1.0442(4) 0.9398(3) 1.0297(3) 0.0542(11) Uani 1 1 d . . .
O18 O 1.1042(3) 0.7775(3) 1.0113(3) 0.0461(10) Uani 1 1 d . . .
C31 C 0.2048(5) 0.6982(4) 0.7711(3) 0.0361(11) Uani 1 1 d . . .
F7 F 0.1450(3) 0.6505(3) 0.81607(18) 0.0577(10) Uani 1 1 d . . .
F8 F 0.2191(4) 0.7860(3) 0.7985(2) 0.0703(14) Uani 1 1 d . . .
F9 F 0.3010(3) 0.6542(3) 0.77492(19) 0.0486(8) Uani 1 1 d . . .
S5 S 0.13907(9) 0.69842(8) 0.67613(7) 0.0278(2) Uani 1 1 d . . .
O19 O 0.1355(4) 0.5963(3) 0.6594(2) 0.0503(10) Uani 1 1 d . . .
O20 O 0.0352(3) 0.7418(3) 0.6843(2) 0.0370(8) Uani 1 1 d . . .
O21 O 0.2098(4) 0.7566(3) 0.6367(3) 0.0519(11) Uani 1 1 d . . .
C32 C 0.6299(5) 0.5413(4) 0.9162(3) 0.0436(13) Uani 1 1 d . . .
F10 F 0.5470(3) 0.5980(3) 0.9264(3) 0.0778(13) Uani 1 1 d . . .
F11 F 0.7203(3) 0.5942(3) 0.9348(2) 0.0631(10) Uani 1 1 d . . .
F12 F 0.6306(4) 0.4674(3) 0.9622(2) 0.0756(13) Uani 1 1 d . . .
S6 S 0.62817(10) 0.50111(9) 0.82072(7) 0.0320(3) Uani 1 1 d . . .
O22 O 0.6431(3) 0.5901(3) 0.7813(2) 0.0445(9) Uani 1 1 d . . .
O23 O 0.7175(3) 0.4351(3) 0.8224(2) 0.0418(9) Uani 1 1 d . . .
O24 O 0.5242(3) 0.4553(3) 0.8068(2) 0.0458(9) Uani 1 1 d . . .

loop_
_atom_site_aniso_label
_atom_site_aniso_U_11
_atom_site_aniso_U_22
_atom_site_aniso_U_33
_atom_site_aniso_U_23
_atom_site_aniso_U_13
_atom_site_aniso_U_12
Ru1 0.01542(15) 0.01648(14) 0.01529(15) 0.00047(11) -0.00021(11) -0.00245(12)
Ru2 0.01618(15) 0.01566(14) 0.01501(15) 0.00037(12) 0.00013(11) -0.00121(12)
S1 0.0220(5) 0.0190(4) 0.0159(5) 0.0012(3) -0.0004(4) -0.0032(4)
S2 0.0200(5) 0.0164(4) 0.0178(5) 0.0004(3) -0.0023(4) -0.0008(4)
P1 0.0276(6) 0.0179(5) 0.0162(5) -0.0003(4) 0.0012(4) -0.0017(4)
P2 0.0163(5) 0.0230(5) 0.0211(5) 0.0020(4) 0.0019(4) -0.0022(4)
P3 0.0205(5) 0.0185(5) 0.0190(5) 0.0025(4) 0.0018(4) -0.0022(4)
P4 0.0187(5) 0.0172(4) 0.0198(5) -0.0003(4) 0.0016(4) 0.0001(4)
N1 0.0159(18) 0.0207(18) 0.0195(19) -0.0025(13) 0.0015(14) -0.0038(13)
N2 0.0194(17) 0.0192(16) 0.0171(16) 0.0006(12) 0.0015(13) 0.0001(13)
N3 0.024(2) 0.0187(17) 0.0213(18) 0.0008(13) 0.0010(14) 0.0012(13)
N4 0.0176(19) 0.0254(18) 0.019(2) -0.0007(14) 0.0028(15) -0.0007(14)
N5 0.0232(18) 0.0184(16) 0.0137(16) -0.0022(12) 0.0026(13) -0.0018(13)
N6 0.0233(18) 0.0179(16) 0.0196(17) -0.0008(13) 0.0011(14) -0.0011(14)
O1 0.042(2) 0.0258(15) 0.0220(16) -0.0037(12) -0.0030(14) -0.0099(14)
O2 0.0353(18) 0.0217(14) 0.0184(15) 0.0033(11) 0.0036(12) -0.0010(13)
O3 0.0365(18) 0.0236(15) 0.0202(15) -0.0016(11) 0.0042(13) 0.0049(13)
O4 0.0258(17) 0.0266(16) 0.045(2) -0.0031(14) 0.0135(15) 0.0006(13)
O5 0.0186(16) 0.0451(19) 0.0216(16) 0.0063(13) -0.0005(12) -0.0049(13)
O6 0.0240(16) 0.0298(16) 0.0236(16) 0.0068(12) 0.0055(12) -0.0028(13)
O7 0.0269(16) 0.0223(15) 0.0271(16) 0.0081(12) 0.0010(12) -0.0003(12)
O8 0.0199(15) 0.0333(17) 0.0314(17) 0.0064(13) 0.0057(12) -0.0027(13)
O9 0.044(2) 0.0233(15) 0.0280(17) -0.0013(13) 0.0054(15) -0.0099(14)
O10 0.0349(18) 0.0220(14) 0.0204(15) -0.0004(12) 0.0030(13) 0.0028(12)
O11 0.0169(16) 0.0262(15) 0.037(2) -0.0049(13) 0.0067(14) -0.0020(13)
O12 0.0267(16) 0.0230(14) 0.0236(15) 0.0003(12) -0.0017(12) 0.0042(12)
C1 0.038(3) 0.036(3) 0.027(2) -0.0013(19) 0.0062(19) 0.015(2)
C2 0.017(2) 0.051(3) 0.022(2) -0.001(2) -0.0016(16) 0.002(2)
C3 0.019(2) 0.035(2) 0.029(2) 0.0036(19) -0.0008(17) -0.0039(18)
C4 0.038(3) 0.092(5) 0.048(4) 0.006(3) 0.015(3) 0.020(3)
C5 0.041(3) 0.042(3) 0.042(3) 0.003(2) -0.009(2) -0.021(2)
C6 0.054(3) 0.020(2) 0.028(2) 0.0043(18) 0.007(2) -0.007(2)
C7 0.033(3) 0.031(2) 0.028(2) 0.0060(18) 0.0028(19) 0.0089(19)
C8 0.038(3) 0.041(3) 0.041(3) 0.001(2) 0.016(2) 0.010(2)
C9 0.017(2) 0.052(3) 0.042(3) 0.014(2) 0.000(2) -0.009(2)
C10 0.036(3) 0.045(3) 0.024(2) 0.008(2) 0.0073(19) 0.004(2)
C11 0.045(3) 0.019(2) 0.032(3) 0.0118(18) 0.002(2) 0.0031(19)
C12 0.037(3) 0.040(3) 0.036(3) 0.008(2) 0.018(2) 0.008(2)
C13 0.064(4) 0.026(2) 0.037(3) -0.004(2) -0.004(3) -0.017(2)
C14 0.036(3) 0.027(2) 0.024(2) -0.0072(17) 0.0005(18) 0.0009(19)
C15 0.023(3) 0.037(3) 0.049(3) -0.003(2) 0.012(2) -0.003(2)
C16 0.028(2) 0.046(3) 0.027(2) 0.002(2) -0.0052(19) 0.007(2)
C17 0.021(2) 0.0204(19) 0.031(2) -0.0009(18) 0.0042(18) 0.0033(17)
C18 0.037(3) 0.033(2) 0.020(2) -0.0040(18) -0.0018(19) 0.002(2)
C19 0.025(2) 0.023(2) 0.020(2) 0.0003(16) 0.0067(17) -0.0005(16)
C20 0.048(3) 0.020(2) 0.043(3) 0.003(2) 0.015(2) -0.001(2)
C21 0.021(2) 0.021(2) 0.027(2) 0.0030(16) 0.0008(18) 0.0010(15)
C22 0.018(2) 0.036(3) 0.044(3) 0.006(2) 0.009(2) 0.0021(18)
C23 0.020(2) 0.0191(19) 0.019(2) 0.0020(15) 0.0027(17) 0.0011(15)
C24 0.029(2) 0.032(2) 0.021(2) -0.0074(18) -0.0011(18) 0.0011(19)
C25 0.025(2) 0.022(2) 0.020(2) -0.0020(16) 0.0022(17) 0.0030(17)
C26 0.041(3) 0.023(2) 0.037(3) 0.0064(19) 0.004(2) -0.009(2)
C27 0.024(2) 0.029(2) 0.025(2) -0.0002(18) 0.0024(17) -0.0046(19)
C28 0.036(3) 0.032(2) 0.047(3) 0.000(2) 0.017(2) 0.006(2)
C29 0.039(3) 0.036(3) 0.049(3) -0.006(2) -0.003(2) 0.001(2)
F1 0.055(3) 0.048(2) 0.152(5) 0.016(3) 0.022(3) -0.013(2)
F2 0.053(2) 0.055(2) 0.0432(18) 0.0022(15) 0.0028(15) 0.0176(17)
F3 0.118(4) 0.065(3) 0.069(3) -0.040(2) -0.041(3) 0.037(3)
S3 0.0813(11) 0.0280(6) 0.0364(7) 0.0006(5) 0.0251(7) 0.0032(6)
O13 0.139(6) 0.053(3) 0.098(4) 0.012(3) 0.084(4) -0.005(3)
O14 0.083(3) 0.056(3) 0.048(3) -0.023(2) 0.018(2) -0.007(2)
O15 0.149(6) 0.078(4) 0.052(3) 0.007(3) -0.004(3) 0.074(4)
C30 0.044(3) 0.038(3) 0.039(3) 0.008(2) -0.002(2) 0.001(2)
F4 0.0390(19) 0.0445(19) 0.086(3) 0.0233(18) -0.0104(18) 0.0057(15)
F5 0.074(3) 0.129(4) 0.0345(19) 0.019(2) 0.0091(18) 0.010(3)
F6 0.091(4) 0.0412(19) 0.076(3) -0.009(2) -0.045(3) 0.002(2)
S4 0.0261(6) 0.0343(6) 0.0301(6) -0.0035(5) 0.0027(4) -0.0023(5)
O16 0.045(3) 0.114(4) 0.042(2) 0.016(3) 0.011(2) -0.018(3)
O17 0.040(2) 0.045(2) 0.076(3) -0.023(2) 0.002(2) -0.0029(18)
O18 0.036(2) 0.037(2) 0.064(3) 0.0012(18) -0.0030(19) 0.0037(16)
C31 0.042(3) 0.023(2) 0.042(3) 0.004(2) -0.001(2) 0.002(2)
F7 0.063(2) 0.074(2) 0.0380(18) 0.0213(17) 0.0112(16) 0.0115(19)
F8 0.104(4) 0.0367(19) 0.062(3) -0.0109(17) -0.034(2) 0.009(2)
F9 0.0375(18) 0.0527(19) 0.0525(19) 0.0087(16) -0.0120(14) 0.0058(15)
S5 0.0247(6) 0.0285(5) 0.0298(6) 0.0000(4) 0.0008(4) 0.0000(4)
O19 0.052(3) 0.038(2) 0.057(3) -0.0159(19) -0.012(2) 0.0067(19)
O20 0.033(2) 0.0354(19) 0.043(2) 0.0093(15) 0.0032(16) 0.0066(15)
O21 0.041(2) 0.068(3) 0.047(3) 0.025(2) 0.0069(19) -0.005(2)
C32 0.045(3) 0.048(3) 0.039(3) 0.003(2) 0.012(2) -0.004(3)
F10 0.059(2) 0.086(3) 0.094(3) -0.041(3) 0.033(2) 0.003(2)
F11 0.058(2) 0.071(2) 0.059(2) -0.0197(19) 0.0018(18) -0.0216(19)
F12 0.110(4) 0.079(3) 0.039(2) 0.0099(19) 0.010(2) -0.030(3)
S6 0.0313(6) 0.0307(6) 0.0345(6) -0.0004(5) 0.0051(5) 0.0043(5)
O22 0.049(2) 0.042(2) 0.043(2) 0.0117(16) 0.0015(17) -0.0015(17)
O23 0.040(2) 0.0367(19) 0.049(2) 0.0056(16) 0.0073(17) 0.0123(16)
O24 0.037(2) 0.046(2) 0.055(2) -0.0098(19) 0.0060(18) -0.0060(17)

loop_
_atom_type_symbol
_atom_type_description
_atom_type_scat_dispersion_real
_atom_type_scat_dispersion_imag
_atom_type_scat_source
C C 0.0033 0.0016 'International Tables Vol C Tables 4.2.6.8 and 6.1.1.4'
H H 0.0000 0.0000 'International Tables Vol C Tables 4.2.6.8 and 6.1.1.4'
N N 0.0061 0.0033 'International Tables Vol C Tables 4.2.6.8 and 6.1.1.4'
O O 0.0106 0.0060 'International Tables Vol C Tables 4.2.6.8 and 6.1.1.4'
F F 0.0171 0.0103 'International Tables Vol C Tables 4.2.6.8 and 6.1.1.4'
P P 0.1023 0.0942 'International Tables Vol C Tables 4.2.6.8 and 6.1.1.4'
S S 0.1246 0.1234 'International Tables Vol C Tables 4.2.6.8 and 6.1.1.4'
Ru Ru -1.2594 0.8363 'International Tables Vol C Tables 4.2.6.8 and 6.1.1.4'

loop_
_geom_angle_atom_site_label_1
_geom_angle_atom_site_label_2
_geom_angle_atom_site_label_3
_geom_angle
_geom_angle_site_symmetry_1
_geom_angle_site_symmetry_3
_geom_angle_publ_flag
N1 Ru1 N2 86.17(14) . . ?
N1 Ru1 N3 86.52(15) . . ?
N2 Ru1 N3 83.49(13) . . ?
N1 Ru1 P2 89.97(12) . . ?
N2 Ru1 P2 90.78(10) . . ?
N3 Ru1 P2 173.46(10) . . ?
N1 Ru1 P1 93.08(11) . . ?
N2 Ru1 P1 175.01(10) . . ?
N3 Ru1 P1 91.54(10) . . ?
P2 Ru1 P1 94.16(4) . . ?
N1 Ru1 S1 178.57(11) . . ?
N2 Ru1 S1 95.10(9) . . ?
N3 Ru1 S1 92.96(10) . . ?
P2 Ru1 S1 90.67(4) . . ?
P1 Ru1 S1 85.59(4) . . ?
N4 Ru2 N5 89.61(14) . . ?
N4 Ru2 N6 84.21(14) . . ?
N5 Ru2 N6 84.70(13) . . ?
N4 Ru2 P4 92.23(11) . . ?
N5 Ru2 P4 88.61(10) . . ?
N6 Ru2 P4 172.44(10) . . ?
N4 Ru2 P3 91.10(11) . . ?
N5 Ru2 P3 178.75(10) . . ?
N6 Ru2 P3 94.35(10) . . ?
P4 Ru2 P3 92.38(4) . . ?
N4 Ru2 S2 176.39(11) . . ?
N5 Ru2 S2 93.55(9) . . ?
N6 Ru2 S2 94.34(10) . . ?
P4 Ru2 S2 89.59(4) . . ?
P3 Ru2 S2 85.71(4) . . ?
C1 S1 S2 93.42(16) . . ?
C1 S1 Ru1 109.14(17) . . ?
S2 S1 Ru1 109.96(5) . . ?
C3 S2 S1 92.90(16) . . ?
C3 S2 Ru2 108.37(16) . . ?
S1 S2 Ru2 112.37(5) . . ?
O2 P1 O1 107.04(17) . . ?
O2 P1 O3 106.40(17) . . ?
O1 P1 O3 94.94(18) . . ?
O2 P1 Ru1 113.46(12) . . ?
O1 P1 Ru1 117.78(13) . . ?
O3 P1 Ru1 115.25(13) . . ?
O5 P2 O4 108.9(2) . . ?
O5 P2 O6 100.40(17) . . ?
O4 P2 O6 105.37(18) . . ?
O5 P2 Ru1 110.89(14) . . ?
O4 P2 Ru1 108.29(13) . . ?
O6 P2 Ru1 122.22(13) . . ?
O7 P3 O9 106.90(18) . . ?
O7 P3 O8 105.35(17) . . ?
O9 P3 O8 99.61(18) . . ?
O7 P3 Ru2 113.27(12) . . ?
O9 P3 Ru2 111.66(13) . . ?
O8 P3 Ru2 118.66(13) . . ?
O11 P4 O10 103.91(18) . . ?
O11 P4 O12 105.98(18) . . ?
O10 P4 O12 100.54(16) . . ?
O11 P4 Ru2 107.27(13) . . ?
O10 P4 Ru2 115.59(13) . . ?
O12 P4 Ru2 121.88(13) . . ?
C17 N1 Ru1 174.3(4) . . ?
C19 N2 Ru1 172.6(4) . . ?
C21 N3 Ru1 172.8(4) . . ?
C23 N4 Ru2 172.4(4) . . ?
C25 N5 Ru2 176.8(4) . . ?
C27 N6 Ru2 169.9(4) . . ?
C5 O1 P1 121.6(3) . . ?
C6 O2 P1 120.8(3) . . ?
C7 O3 P1 120.5(3) . . ?
C8 O4 P2 123.3(3) . . ?
C9 O5 P2 126.4(3) . . ?
C10 O6 P2 122.0(3) . . ?
C11 O7 P3 121.7(3) . . ?
C12 O8 P3 121.1(3) . . ?
C13 O9 P3 126.5(3) . . ?
C14 O10 P4 124.8(3) . . ?
C15 O11 P4 122.9(3) . . ?
C16 O12 P4 121.8(3) . . ?
C2 C1 S1 112.5(4) . . ?
C4 C2 C1 122.4(6) . . ?
C4 C2 C3 120.4(5) . . ?
C1 C2 C3 117.1(4) . . ?
C2 C3 S2 112.0(3) . . ?
N1 C17 C18 179.9(6) . . ?
N2 C19 C20 178.4(5) . . ?
N3 C21 C22 178.8(5) . . ?
N4 C23 C24 178.9(5) . . ?
N5 C25 C26 178.6(5) . . ?
N6 C27 C28 179.0(5) . . ?
F1 C29 F2 107.0(5) . . ?
F1 C29 F3 110.2(5) . . ?
F2 C29 F3 106.0(5) . . ?
F1 C29 S3 111.1(4) . . ?
F2 C29 S3 111.7(4) . . ?
F3 C29 S3 110.7(4) . . ?
O13 S3 O14 113.8(4) . . ?
O13 S3 O15 117.5(4) . . ?
O14 S3 O15 113.7(3) . . ?
O13 S3 C29 103.5(3) . . ?
O14 S3 C29 103.0(3) . . ?
O15 S3 C29 102.8(3) . . ?
F5 C30 F6 108.9(6) . . ?
F5 C30 F4 107.0(5) . . ?
F6 C30 F4 106.5(5) . . ?
F5 C30 S4 111.1(4) . . ?
F6 C30 S4 111.9(4) . . ?
F4 C30 S4 111.2(4) . . ?
O17 S4 O18 113.8(3) . . ?
O17 S4 O16 116.4(3) . . ?
O18 S4 O16 115.3(3) . . ?
O17 S4 C30 101.5(3) . . ?
O18 S4 C30 104.0(3) . . ?
O16 S4 C30 103.2(3) . . ?
F8 C31 F7 106.5(5) . . ?
F8 C31 F9 108.2(5) . . ?
F7 C31 F9 107.0(4) . . ?
F8 C31 S5 112.7(4) . . ?
F7 C31 S5 110.9(4) . . ?
F9 C31 S5 111.2(4) . . ?
O21 S5 O19 116.6(3) . . ?
O21 S5 O20 114.6(2) . . ?
O19 S5 O20 114.8(2) . . ?
O21 S5 C31 103.7(3) . . ?
O19 S5 C31 101.5(2) . . ?
O20 S5 C31 102.8(2) . . ?
F10 C32 F12 108.9(5) . . ?
F10 C32 F11 106.5(5) . . ?
F12 C32 F11 107.7(5) . . ?
F10 C32 S6 112.2(4) . . ?
F12 C32 S6 111.7(4) . . ?
F11 C32 S6 109.6(4) . . ?
O23 S6 O24 113.8(3) . . ?
O23 S6 O22 114.5(2) . . ?
O24 S6 O22 116.3(3) . . ?
O23 S6 C32 103.6(3) . . ?
O24 S6 C32 103.3(3) . . ?
O22 S6 C32 103.1(3) . . ?

loop_
_geom_bond_atom_site_label_1
_geom_bond_atom_site_label_2
_geom_bond_distance
_geom_bond_site_symmetry_2
_geom_bond_publ_flag
Ru1 N1 2.050(4) . ?
Ru1 N2 2.109(3) . ?
Ru1 N3 2.116(4) . ?
Ru1 P2 2.2488(12) . ?
Ru1 P1 2.2557(11) . ?
Ru1 S1 2.3458(10) . ?
Ru2 N4 2.064(4) . ?
Ru2 N5 2.121(3) . ?
Ru2 N6 2.138(4) . ?
Ru2 P4 2.2464(11) . ?
Ru2 P3 2.2479(11) . ?
Ru2 S2 2.3355(10) . ?
S1 C1 1.809(5) . ?
S1 S2 2.1155(14) . ?
S2 C3 1.806(5) . ?
P1 O2 1.579(3) . ?
P1 O1 1.586(3) . ?
P1 O3 1.587(3) . ?
P2 O5 1.567(3) . ?
P2 O4 1.584(3) . ?
P2 O6 1.586(3) . ?
P3 O7 1.577(3) . ?
P3 O9 1.580(3) . ?
P3 O8 1.581(3) . ?
P4 O11 1.570(3) . ?
P4 O10 1.576(3) . ?
P4 O12 1.587(3) . ?
N1 C17 1.146(6) . ?
N2 C19 1.142(6) . ?
N3 C21 1.136(6) . ?
N4 C23 1.117(6) . ?
N5 C25 1.123(6) . ?
N6 C27 1.133(6) . ?
O1 C5 1.447(7) . ?
O2 C6 1.460(5) . ?
O3 C7 1.463(6) . ?
O4 C8 1.446(6) . ?
O5 C9 1.456(6) . ?
O6 C10 1.453(6) . ?
O7 C11 1.451(5) . ?
O8 C12 1.466(6) . ?
O9 C13 1.432(6) . ?
O10 C14 1.443(5) . ?
O11 C15 1.449(6) . ?
O12 C16 1.434(5) . ?
C1 C2 1.452(7) . ?
C2 C4 1.405(7) . ?
C2 C3 1.468(7) . ?
C17 C18 1.457(6) . ?
C19 C20 1.455(6) . ?
C21 C22 1.446(7) . ?
C23 C24 1.466(6) . ?
C25 C26 1.458(6) . ?
C27 C28 1.450(7) . ?
C29 F1 1.312(7) . ?
C29 F2 1.325(7) . ?
C29 F3 1.336(7) . ?
C29 S3 1.805(6) . ?
S3 O13 1.430(5) . ?
S3 O14 1.430(5) . ?
S3 O15 1.432(6) . ?
C30 F5 1.315(7) . ?
C30 F6 1.317(7) . ?
C30 F4 1.327(7) . ?
C30 S4 1.827(6) . ?
S4 O17 1.425(4) . ?
S4 O18 1.427(4) . ?
S4 O16 1.434(5) . ?
C31 F8 1.313(6) . ?
C31 F7 1.330(6) . ?
C31 F9 1.332(6) . ?
C31 S5 1.836(5) . ?
S5 O21 1.430(4) . ?
S5 O19 1.439(4) . ?
S5 O20 1.439(4) . ?
C32 F10 1.317(7) . ?
C32 F12 1.317(7) . ?
C32 F11 1.350(7) . ?
C32 S6 1.821(6) . ?
S6 O23 1.430(4) . ?
S6 O24 1.434(4) . ?
S6 O22 1.440(4) . ?

loop_
_geom_torsion_atom_site_label_1
_geom_torsion_atom_site_label_2
_geom_torsion_atom_site_label_3
_geom_torsion_atom_site_label_4
_geom_torsion
_geom_torsion_site_symmetry_1
_geom_torsion_site_symmetry_2
_geom_torsion_site_symmetry_3
_geom_torsion_site_symmetry_4
_geom_torsion_publ_flag
N1 Ru1 S1 C1 50(5) . . . . ?
N2 Ru1 S1 C1 -102.5(2) . . . . ?
N3 Ru1 S1 C1 -18.8(2) . . . . ?
P2 Ru1 S1 C1 166.67(18) . . . . ?
P1 Ru1 S1 C1 72.55(18) . . . . ?
N1 Ru1 S1 S2 151(5) . . . . ?
N2 Ru1 S1 S2 -1.35(11) . . . . ?
N3 Ru1 S1 S2 82.38(11) . . . . ?
P2 Ru1 S1 S2 -92.19(6) . . . . ?
P1 Ru1 S1 S2 173.70(6) . . . . ?
C1 S1 S2 C3 29.6(2) . . . . ?
Ru1 S1 S2 C3 -82.23(16) . . . . ?
C1 S1 S2 Ru2 -81.68(18) . . . . ?
Ru1 S1 S2 Ru2 166.53(4) . . . . ?
N4 Ru2 S2 C3 42.1(18) . . . . ?
N5 Ru2 S2 C3 -109.04(19) . . . . ?
N6 Ru2 S2 C3 -24.09(19) . . . . ?
P4 Ru2 S2 C3 162.37(16) . . . . ?
P3 Ru2 S2 C3 69.95(17) . . . . ?
N4 Ru2 S2 S1 143.3(18) . . . . ?
N5 Ru2 S2 S1 -7.83(11) . . . . ?
N6 Ru2 S2 S1 77.12(11) . . . . ?
P4 Ru2 S2 S1 -96.42(6) . . . . ?
P3 Ru2 S2 S1 171.16(6) . . . . ?
N1 Ru1 P1 O2 -33.39(18) . . . . ?
N2 Ru1 P1 O2 -114.7(11) . . . . ?
N3 Ru1 P1 O2 -119.98(17) . . . . ?
P2 Ru1 P1 O2 56.80(14) . . . . ?
S1 Ru1 P1 O2 147.16(14) . . . . ?
N1 Ru1 P1 O1 -159.52(19) . . . . ?
N2 Ru1 P1 O1 119.2(11) . . . . ?
N3 Ru1 P1 O1 113.89(19) . . . . ?
P2 Ru1 P1 O1 -69.33(16) . . . . ?
S1 Ru1 P1 O1 21.03(16) . . . . ?
N1 Ru1 P1 O3 89.63(17) . . . . ?
N2 Ru1 P1 O3 8.3(11) . . . . ?
N3 Ru1 P1 O3 3.03(17) . . . . ?
P2 Ru1 P1 O3 179.82(13) . . . . ?
S1 Ru1 P1 O3 -89.83(14) . . . . ?
N1 Ru1 P2 O5 -175.15(17) . . . . ?
N2 Ru1 P2 O5 -88.97(16) . . . . ?
N3 Ru1 P2 O5 -117.7(9) . . . . ?
P1 Ru1 P2 O5 91.76(14) . . . . ?
S1 Ru1 P2 O5 6.13(14) . . . . ?
N1 Ru1 P2 O4 -55.69(18) . . . . ?
N2 Ru1 P2 O4 30.49(18) . . . . ?
N3 Ru1 P2 O4 1.8(9) . . . . ?
P1 Ru1 P2 O4 -148.77(15) . . . . ?
S1 Ru1 P2 O4 125.60(15) . . . . ?
N1 Ru1 P2 O6 66.88(18) . . . . ?
N2 Ru1 P2 O6 153.06(18) . . . . ?
N3 Ru1 P2 O6 124.3(9) . . . . ?
P1 Ru1 P2 O6 -26.20(15) . . . . ?
S1 Ru1 P2 O6 -111.83(15) . . . . ?
N4 Ru2 P3 O7 -29.07(18) . . . . ?
N5 Ru2 P3 O7 -154(4) . . . . ?
N6 Ru2 P3 O7 -113.35(17) . . . . ?
P4 Ru2 P3 O7 63.20(14) . . . . ?
S2 Ru2 P3 O7 152.61(14) . . . . ?
N4 Ru2 P3 O9 -149.82(19) . . . . ?
N5 Ru2 P3 O9 86(4) . . . . ?
N6 Ru2 P3 O9 125.90(18) . . . . ?
P4 Ru2 P3 O9 -57.55(16) . . . . ?
S2 Ru2 P3 O9 31.86(15) . . . . ?
N4 Ru2 P3 O8 95.23(18) . . . . ?
N5 Ru2 P3 O8 -29(4) . . . . ?
N6 Ru2 P3 O8 10.95(17) . . . . ?
P4 Ru2 P3 O8 -172.50(15) . . . . ?
S2 Ru2 P3 O8 -83.09(15) . . . . ?
N4 Ru2 P4 O11 -57.14(18) . . . . ?
N5 Ru2 P4 O11 32.41(17) . . . . ?
N6 Ru2 P4 O11 4.6(8) . . . . ?
P3 Ru2 P4 O11 -148.34(15) . . . . ?
S2 Ru2 P4 O11 125.97(15) . . . . ?
N4 Ru2 P4 O10 -172.49(17) . . . . ?
N5 Ru2 P4 O10 -82.94(16) . . . . ?
N6 Ru2 P4 O10 -110.8(7) . . . . ?
P3 Ru2 P4 O10 96.31(13) . . . . ?
S2 Ru2 P4 O10 10.62(13) . . . . ?
N4 Ru2 P4 O12 65.06(18) . . . . ?
N5 Ru2 P4 O12 154.61(16) . . . . ?
N6 Ru2 P4 O12 126.8(7) . . . . ?
P3 Ru2 P4 O12 -26.14(14) . . . . ?
S2 Ru2 P4 O12 -111.83(14) . . . . ?
N2 Ru1 N1 C17 23(4) . . . . ?
N3 Ru1 N1 C17 -60(4) . . . . ?
P2 Ru1 N1 C17 114(4) . . . . ?
P1 Ru1 N1 C17 -152(4) . . . . ?
S1 Ru1 N1 C17 -129(4) . . . . ?
N1 Ru1 N2 C19 -59(3) . . . . ?
N3 Ru1 N2 C19 28(3) . . . . ?
P2 Ru1 N2 C19 -149(3) . . . . ?
P1 Ru1 N2 C19 23(3) . . . . ?
S1 Ru1 N2 C19 120(3) . . . . ?
N1 Ru1 N3 C21 19(3) . . . . ?
N2 Ru1 N3 C21 -67(3) . . . . ?
P2 Ru1 N3 C21 -38(3) . . . . ?
P1 Ru1 N3 C21 112(3) . . . . ?
S1 Ru1 N3 C21 -162(3) . . . . ?
N5 Ru2 N4 C23 99(3) . . . . ?
N6 Ru2 N4 C23 14(3) . . . . ?
P4 Ru2 N4 C23 -173(3) . . . . ?
P3 Ru2 N4 C23 -80(3) . . . . ?
S2 Ru2 N4 C23 -52(4) . . . . ?
N4 Ru2 N5 C25 50(6) . . . . ?
N6 Ru2 N5 C25 135(6) . . . . ?
P4 Ru2 N5 C25 -42(6) . . . . ?
P3 Ru2 N5 C25 175(24) . . . . ?
S2 Ru2 N5 C25 -131(6) . . . . ?
N4 Ru2 N6 C27 51(2) . . . . ?
N5 Ru2 N6 C27 -39(2) . . . . ?
P4 Ru2 N6 C27 -11(3) . . . . ?
P3 Ru2 N6 C27 142(2) . . . . ?
S2 Ru2 N6 C27 -132(2) . . . . ?
O2 P1 O1 C5 -56.8(4) . . . . ?
O3 P1 O1 C5 -165.6(4) . . . . ?
Ru1 P1 O1 C5 72.4(4) . . . . ?
O1 P1 O2 C6 -45.1(4) . . . . ?
O3 P1 O2 C6 55.5(4) . . . . ?
Ru1 P1 O2 C6 -176.8(3) . . . . ?
O2 P1 O3 C7 56.4(3) . . . . ?
O1 P1 O3 C7 165.8(3) . . . . ?
Ru1 P1 O3 C7 -70.3(3) . . . . ?
O5 P2 O4 C8 -52.7(4) . . . . ?
O6 P2 O4 C8 54.3(4) . . . . ?
Ru1 P2 O4 C8 -173.3(3) . . . . ?
O4 P2 O5 C9 75.1(4) . . . . ?
O6 P2 O5 C9 -35.3(4) . . . . ?
Ru1 P2 O5 C9 -165.9(4) . . . . ?
O5 P2 O6 C10 162.7(3) . . . . ?
O4 P2 O6 C10 49.6(4) . . . . ?
Ru1 P2 O6 C10 -74.3(4) . . . . ?
O9 P3 O7 C11 -52.8(4) . . . . ?
O8 P3 O7 C11 52.5(4) . . . . ?
Ru2 P3 O7 C11 -176.3(3) . . . . ?
O7 P3 O8 C12 57.3(4) . . . . ?
O9 P3 O8 C12 167.9(3) . . . . ?
Ru2 P3 O8 C12 -70.8(3) . . . . ?
O7 P3 O9 C13 88.4(4) . . . . ?
O8 P3 O9 C13 -21.0(4) . . . . ?
Ru2 P3 O9 C13 -147.2(4) . . . . ?
O11 P4 O10 C14 142.1(4) . . . . ?
O12 P4 O10 C14 32.6(4) . . . . ?
Ru2 P4 O10 C14 -100.6(3) . . . . ?
O10 P4 O11 C15 -52.9(4) . . . . ?
O12 P4 O11 C15 52.6(4) . . . . ?
Ru2 P4 O11 C15 -175.8(4) . . . . ?
O11 P4 O12 C16 48.0(4) . . . . ?
O10 P4 O12 C16 156.0(3) . . . . ?
Ru2 P4 O12 C16 -74.8(4) . . . . ?
S2 S1 C1 C2 -26.7(4) . . . . ?
Ru1 S1 C1 C2 85.9(3) . . . . ?
S1 C1 C2 C4 -169.4(4) . . . . ?
S1 C1 C2 C3 10.4(6) . . . . ?
C4 C2 C3 S2 -163.6(4) . . . . ?
C1 C2 C3 S2 16.7(5) . . . . ?
S1 S2 C3 C2 -29.8(3) . . . . ?
Ru2 S2 C3 C2 84.9(3) . . . . ?
Ru1 N1 C17 C18 117(100) . . . . ?
Ru1 N2 C19 C20 -52(21) . . . . ?
Ru1 N3 C21 C22 -65(29) . . . . ?
Ru2 N4 C23 C24 57(29) . . . . ?
Ru2 N5 C25 C26 2(24) . . . . ?
Ru2 N6 C27 C28 172(100) . . . . ?
F1 C29 S3 O13 176.5(5) . . . . ?
F2 C29 S3 O13 57.1(6) . . . . ?
F3 C29 S3 O13 -60.8(5) . . . . ?
F1 C29 S3 O14 57.6(5) . . . . ?
F2 C29 S3 O14 -61.7(5) . . . . ?
F3 C29 S3 O14 -179.6(5) . . . . ?
F1 C29 S3 O15 -60.7(5) . . . . ?
F2 C29 S3 O15 179.9(5) . . . . ?
F3 C29 S3 O15 62.0(5) . . . . ?
F5 C30 S4 O17 62.5(5) . . . . ?
F6 C30 S4 O17 -175.5(5) . . . . ?
F4 C30 S4 O17 -56.5(4) . . . . ?
F5 C30 S4 O18 -55.8(5) . . . . ?
F6 C30 S4 O18 66.1(5) . . . . ?
F4 C30 S4 O18 -174.9(4) . . . . ?
F5 C30 S4 O16 -176.5(5) . . . . ?
F6 C30 S4 O16 -54.6(6) . . . . ?
F4 C30 S4 O16 64.4(5) . . . . ?
F8 C31 S5 O21 57.4(5) . . . . ?
F7 C31 S5 O21 176.7(4) . . . . ?
F9 C31 S5 O21 -64.3(4) . . . . ?
F8 C31 S5 O19 178.8(5) . . . . ?
F7 C31 S5 O19 -61.9(4) . . . . ?
F9 C31 S5 O19 57.1(4) . . . . ?
F8 C31 S5 O20 -62.3(5) . . . . ?
F7 C31 S5 O20 57.1(4) . . . . ?
F9 C31 S5 O20 176.0(4) . . . . ?
F10 C32 S6 O23 -175.2(4) . . . . ?
F12 C32 S6 O23 -52.6(5) . . . . ?
F11 C32 S6 O23 66.7(5) . . . . ?
F10 C32 S6 O24 -56.3(5) . . . . ?
F12 C32 S6 O24 66.3(5) . . . . ?
F11 C32 S6 O24 -174.4(4) . . . . ?
F10 C32 S6 O22 65.1(5) . . . . ?
F12 C32 S6 O22 -172.2(4) . . . . ?
F11 C32 S6 O22 -52.9(5) . . . . ?
